data_2225146
loop_
_publ_author_name
'Zheng, Yu'
'Wu, Jin-Long'

_publ_section_title
;
 2-(4-Hydroxybiphenyl-3-yl)isoindolin-1-one
;
_journal_coeditor_code XU2719
_journal_issue 2
_journal_name_full 'Acta Crystallographica Section E'
_journal_page_first o448
_journal_paper_doi 10.1107/S1600536810002370
_journal_volume 66
_journal_year 2010
_chemical_formula_iupac 'C20 H15 N O2'
_chemical_formula_moiety 'C20 H15 N O2'
_chemical_formula_sum 'C20 H15 N O2'
_chemical_formula_weight 301.33
_chemical_name_systematic
;
2-(4-Hydroxybiphenyl-3-yl)isoindolin-1-one
;
_space_group_IT_number 96
_symmetry_cell_setting tetragonal
_symmetry_space_group_name_Hall 'P 4nw 2abw'
_symmetry_space_group_name_H-M 'P 43 21 2'
_atom_sites_solution_hydrogens geom
_atom_sites_solution_primary direct
_atom_sites_solution_secondary difmap
_audit_creation_method SHELXL-97
_cell_angle_alpha 90.00
_cell_angle_beta 90.00
_cell_angle_gamma 90.00
_cell_formula_units_Z 8
_cell_length_a 7.5123(2)
_cell_length_b 7.5123(2)
_cell_length_c 52.3543(17)
_cell_measurement_reflns_used 3246
_cell_measurement_temperature 294(2)
_cell_measurement_theta_max 65.0
_cell_measurement_theta_min 3.5
_cell_volume 2954.60(15)
_computing_cell_refinement 'PROCESS-AUTO (Rigaku, 1998)'
_computing_data_collection 'PROCESS-AUTO (Rigaku, 1998)'
_computing_data_reduction 'CrystalStructure (Rigaku/MSC, 2002)'
_computing_molecular_graphics 'ORTEP-3 for Windows (Farrugia, 1997)'
_computing_publication_material 'WinGX (Farrugia, 1999)'
_computing_structure_refinement 'SHELXL97 (Sheldrick, 2008)'
_computing_structure_solution 'SIR92 (Altomare <i>et al.</i>,  1993)'
_diffrn_ambient_temperature 294(2)
_diffrn_detector_area_resol_mean 10.0
_diffrn_measured_fraction_theta_full 0.999
_diffrn_measured_fraction_theta_max 0.999
_diffrn_measurement_device_type 'Rigaku R-AXIS RAPID IP'
_diffrn_measurement_method \w
_diffrn_radiation_monochromator graphite
_diffrn_radiation_source 'fine-focus sealed tube'
_diffrn_radiation_type CuK\a
_diffrn_radiation_wavelength 1.54184
_diffrn_reflns_av_R_equivalents 0.0408
_diffrn_reflns_av_sigmaI/netI 0.0202
_diffrn_reflns_limit_h_max 8
_diffrn_reflns_limit_h_min -8
_diffrn_reflns_limit_k_max 8
_diffrn_reflns_limit_k_min -8
_diffrn_reflns_limit_l_max 61
_diffrn_reflns_limit_l_min -56
_diffrn_reflns_number 10482
_diffrn_reflns_theta_full 67.05
_diffrn_reflns_theta_max 67.05
_diffrn_reflns_theta_min 3.38
_diffrn_standards_interval_count 0
_diffrn_standards_interval_time 0
_diffrn_standards_number 0
_exptl_absorpt_coefficient_mu 0.701
_exptl_absorpt_correction_T_max 0.900
_exptl_absorpt_correction_T_min 0.822
_exptl_absorpt_correction_type multi-scan
_exptl_absorpt_process_details '(ABSCOR; Higashi, 1995)'
_exptl_crystal_colour colorless
_exptl_crystal_density_diffrn 1.355
_exptl_crystal_density_method 'not measured'
_exptl_crystal_description prism
_exptl_crystal_F_000 1264
_exptl_crystal_size_max 0.32
_exptl_crystal_size_mid 0.22
_exptl_crystal_size_min 0.20
_refine_diff_density_max 0.155
_refine_diff_density_min -0.148
_refine_ls_extinction_coef 0.00108(16)
_refine_ls_extinction_expression Fc^*^=kFc[1+0.001xFc^2^\l^3^/sin(2\q)]^-1/4^
_refine_ls_extinction_method 'SHELXL97 (Sheldrick, 2008)'
_refine_ls_goodness_of_fit_ref 1.076
_refine_ls_hydrogen_treatment constr
_refine_ls_matrix_type full
_refine_ls_number_parameters 210
_refine_ls_number_reflns 1676
_refine_ls_number_restraints 0
_refine_ls_restrained_S_all 1.076
_refine_ls_R_factor_all 0.0341
_refine_ls_R_factor_gt 0.0305
_refine_ls_shift/su_max 0.001
_refine_ls_shift/su_mean 0.000
_refine_ls_structure_factor_coef Fsqd
_refine_ls_weighting_details 'calc w=1/[\s^2^(Fo^2^)+(0.0383P)^2^+0.7354P] where P=(Fo^2^+2Fc^2^)/3'
_refine_ls_weighting_scheme calc
_refine_ls_wR_factor_gt 0.0745
_refine_ls_wR_factor_ref 0.0765
_reflns_number_gt 1556
_reflns_number_total 1676
_reflns_threshold_expression I>2sigma(I)
_cod_data_source_file xu2719.cif
_cod_data_source_block I
_cod_depositor_comments
;
The following automatic conversions were performed:
'_symmetry_cell_setting' value 'Tetragonal' changed to 'tetragonal'
according to '/home/saulius/struct/CIF-dictionaries/cif_core.dic'
dictionary named 'cif_core.dic' version 2.4.1 from 2010-06-29.

Automatic conversion script
Id: cif_fix_enum 1527 2010-12-29 10:47:43Z saulius 

The following automatic conversions were performed:

'_symmetry_cell_setting' value 'Tetragonal' changed to 'tetragonal'
according to /home/saulius/struct/CIF-dictionaries/cif_core.dic
dictionary named 'cif_core.dic' version 2.4.1 from 2010-06-29.

Automatic conversion script
Id: cif_fix_values 1715 2011-07-08 13:25:40Z adriana 
;
_cod_database_code 2225146
_cod_database_fobs_code 2225146

loop_
_symmetry_equiv_pos_as_xyz
'x, y, z'
'-y+1/2, x+1/2, z+3/4'
'-x, -y, z+1/2'
'y+1/2, -x+1/2, z+1/4'
'x+1/2, -y+1/2, -z+1/4'
'-x+1/2, y+1/2, -z+3/4'
'y, x, -z'
'-y, -x, -z+1/2'

loop_
_atom_site_type_symbol
_atom_site_label
_atom_site_fract_x
_atom_site_fract_y
_atom_site_fract_z
_atom_site_U_iso_or_equiv
_atom_site_adp_type
_atom_site_calc_flag
_atom_site_refinement_flags
_atom_site_occupancy
_atom_site_disorder_assembly
_atom_site_disorder_group
O O1 1.19213(19) 0.1923(2) 0.94864(3) 0.0332(4) Uani d . 1 . .
O O2 1.2708(2) -0.0751(2) 0.92001(2) 0.0343(4) Uani d . 1 . .
H H2 1.2642 0.0021 0.9310 0.052 Uiso calc R 1 . .
N N1 0.9322(2) 0.1133(2) 0.92751(3) 0.0227(4) Uani d . 1 . .
C C1 0.6483(3) 0.0856(3) 0.83609(4) 0.0298(5) Uani d . 1 . .
H H1 0.5924 0.0596 0.8515 0.036 Uiso calc R 1 . .
C C2 0.5463(3) 0.1296(3) 0.81496(4) 0.0349(5) Uani d . 1 . .
H H2A 0.4229 0.1325 0.8163 0.042 Uiso calc R 1 . .
C C3 0.6272(3) 0.1694(3) 0.79190(4) 0.0348(5) Uani d . 1 . .
H H3 0.5589 0.2004 0.7778 0.042 Uiso calc R 1 . .
C C4 0.8105(3) 0.1625(3) 0.79011(3) 0.0326(5) Uani d . 1 . .
H H4 0.8655 0.1875 0.7746 0.039 Uiso calc R 1 . .
C C5 0.9131(3) 0.1186(3) 0.81118(3) 0.0282(5) Uani d . 1 . .
H H5 1.0364 0.1150 0.8097 0.034 Uiso calc R 1 . .
C C6 0.8337(3) 0.0797(3) 0.83461(3) 0.0239(4) Uani d . 1 . .
C C7 0.9453(3) 0.0361(3) 0.85723(3) 0.0242(4) Uani d . 1 . .
C C8 1.1044(3) -0.0590(3) 0.85490(3) 0.0282(5) Uani d . 1 . .
H H8 1.1399 -0.1008 0.8390 0.034 Uiso calc R 1 . .
C C9 1.2093(3) -0.0914(3) 0.87605(4) 0.0297(5) Uani d . 1 . .
H H9 1.3153 -0.1539 0.8741 0.036 Uiso calc R 1 . .
C C10 1.1605(3) -0.0328(3) 0.90024(3) 0.0266(5) Uani d . 1 . .
C C11 0.9992(3) 0.0590(3) 0.90309(3) 0.0232(4) Uani d . 1 . .
C C12 0.8957(3) 0.0937(3) 0.88161(3) 0.0231(4) Uani d . 1 . .
H H12 0.7902 0.1572 0.8835 0.028 Uiso calc R 1 . .
C C13 1.0282(3) 0.1716(3) 0.94795(3) 0.0252(4) Uani d . 1 . .
C C14 0.7394(3) 0.1129(3) 0.93267(3) 0.0232(4) Uani d . 1 . .
H H14A 0.6893 -0.0053 0.9306 0.028 Uiso calc R 1 . .
H H14B 0.6770 0.1950 0.9215 0.028 Uiso calc R 1 . .
C C15 0.7311(3) 0.1730(3) 0.96011(3) 0.0224(4) Uani d . 1 . .
C C16 0.9020(3) 0.2040(3) 0.96878(3) 0.0236(4) Uani d . 1 . .
C C17 0.9354(3) 0.2596(3) 0.99368(3) 0.0282(5) Uani d . 1 . .
H H17 1.0510 0.2791 0.9994 0.034 Uiso calc R 1 . .
C C18 0.7913(3) 0.2848(3) 1.00959(3) 0.0295(5) Uani d . 1 . .
H H18 0.8097 0.3196 1.0264 0.035 Uiso calc R 1 . .
C C19 0.6183(3) 0.2586(3) 1.00072(4) 0.0289(5) Uani d . 1 . .
H H19 0.5228 0.2788 1.0116 0.035 Uiso calc R 1 . .
C C20 0.5861(3) 0.2026(3) 0.97573(3) 0.0272(4) Uani d . 1 . .
H H20 0.4706 0.1857 0.9698 0.033 Uiso calc R 1 . .

loop_
_atom_site_aniso_label
_atom_site_aniso_U_11
_atom_site_aniso_U_22
_atom_site_aniso_U_33
_atom_site_aniso_U_12
_atom_site_aniso_U_13
_atom_site_aniso_U_23
O1 0.0203(8) 0.0453(10) 0.0340(7) -0.0038(7) -0.0027(6) -0.0023(7)
O2 0.0300(8) 0.0425(10) 0.0305(7) 0.0109(7) -0.0058(6) 0.0042(6)
N1 0.0195(8) 0.0270(9) 0.0216(7) -0.0004(7) -0.0002(6) 0.0013(6)
C1 0.0282(11) 0.0328(12) 0.0283(9) -0.0004(9) 0.0017(8) -0.0037(9)
C2 0.0233(11) 0.0391(13) 0.0423(11) 0.0032(9) -0.0050(9) -0.0101(10)
C3 0.0365(13) 0.0347(13) 0.0332(10) 0.0021(10) -0.0129(9) -0.0059(9)
C4 0.0382(13) 0.0369(13) 0.0226(9) -0.0042(10) -0.0041(9) -0.0032(9)
C5 0.0257(11) 0.0323(12) 0.0265(9) -0.0009(9) -0.0011(8) -0.0033(8)
C6 0.0245(10) 0.0211(10) 0.0260(9) 0.0004(8) -0.0004(8) -0.0057(8)
C7 0.0247(11) 0.0224(10) 0.0255(9) -0.0019(8) 0.0021(8) -0.0001(8)
C8 0.0296(11) 0.0277(11) 0.0274(9) 0.0031(10) 0.0052(8) -0.0017(8)
C9 0.0265(12) 0.0291(11) 0.0336(9) 0.0065(9) 0.0043(9) 0.0014(9)
C10 0.0226(11) 0.0268(11) 0.0302(9) 0.0014(8) 0.0004(8) 0.0042(8)
C11 0.0246(10) 0.0218(10) 0.0232(9) -0.0019(8) 0.0031(7) 0.0013(8)
C12 0.0204(10) 0.0231(10) 0.0259(9) 0.0004(8) 0.0005(7) 0.0000(8)
C13 0.0233(11) 0.0255(11) 0.0268(9) -0.0021(8) -0.0037(8) 0.0032(8)
C14 0.0208(10) 0.0281(10) 0.0206(8) -0.0015(8) -0.0006(7) 0.0010(7)
C15 0.0265(11) 0.0205(10) 0.0202(8) -0.0014(8) -0.0026(7) 0.0035(7)
C16 0.0244(10) 0.0220(10) 0.0245(8) -0.0004(8) -0.0009(8) 0.0014(8)
C17 0.0292(11) 0.0268(11) 0.0286(9) -0.0015(9) -0.0072(8) -0.0027(8)
C18 0.0388(12) 0.0278(11) 0.0218(8) 0.0020(9) -0.0041(8) -0.0015(8)
C19 0.0303(11) 0.0313(12) 0.0253(8) 0.0021(9) 0.0029(8) 0.0000(9)
C20 0.0234(11) 0.0319(12) 0.0263(8) -0.0008(9) -0.0012(8) 0.0032(8)

loop_
_atom_type_symbol
_atom_type_description
_atom_type_scat_dispersion_real
_atom_type_scat_dispersion_imag
_atom_type_scat_source
C C 0.0181 0.0000 'International Tables Vol C Tables 4.2.6.8 and 6.1.1.4'
H H 0.0000 0.0000 'International Tables Vol C Tables 4.2.6.8 and 6.1.1.4'
O O 0.0492 0.0000 'International Tables Vol C Tables 4.2.6.8 and 6.1.1.4'
N N 0.0311 0.0000 'International Tables Vol C Tables 4.2.6.8 and 6.1.1.4'

loop_
_geom_angle_atom_site_label_1
_geom_angle_atom_site_label_2
_geom_angle_atom_site_label_3
_geom_angle_site_symmetry_1
_geom_angle_site_symmetry_3
_geom_angle
_geom_angle_publ_flag
C10 O2 H2 . . 109.5 ?
C13 N1 C11 . . 127.30(17) ?
C13 N1 C14 . . 112.13(15) ?
C11 N1 C14 . . 120.56(15) ?
C2 C1 C6 . . 121.00(19) ?
C2 C1 H1 . . 119.5 ?
C6 C1 H1 . . 119.5 ?
C3 C2 C1 . . 120.3(2) ?
C3 C2 H2A . . 119.8 ?
C1 C2 H2A . . 119.8 ?
C4 C3 C2 . . 119.3(2) ?
C4 C3 H3 . . 120.4 ?
C2 C3 H3 . . 120.4 ?
C3 C4 C5 . . 120.6(2) ?
C3 C4 H4 . . 119.7 ?
C5 C4 H4 . . 119.7 ?
C4 C5 C6 . . 120.8(2) ?
C4 C5 H5 . . 119.6 ?
C6 C5 H5 . . 119.6 ?
C5 C6 C1 . . 117.99(18) ?
C5 C6 C7 . . 120.34(18) ?
C1 C6 C7 . . 121.66(18) ?
C8 C7 C12 . . 117.76(17) ?
C8 C7 C6 . . 121.68(16) ?
C12 C7 C6 . . 120.54(18) ?
C9 C8 C7 . . 120.55(17) ?
C9 C8 H8 . . 119.7 ?
C7 C8 H8 . . 119.7 ?
C8 C9 C10 . . 121.62(19) ?
C8 C9 H9 . . 119.2 ?
C10 C9 H9 . . 119.2 ?
O2 C10 C9 . . 117.24(18) ?
O2 C10 C11 . . 123.97(17) ?
C9 C10 C11 . . 118.74(18) ?
C12 C11 C10 . . 119.27(17) ?
C12 C11 N1 . . 118.10(17) ?
C10 C11 N1 . . 122.59(16) ?
C11 C12 C7 . . 122.03(18) ?
C11 C12 H12 . . 119.0 ?
C7 C12 H12 . . 119.0 ?
O1 C13 N1 . . 126.02(18) ?
O1 C13 C16 . . 126.79(18) ?
N1 C13 C16 . . 107.19(17) ?
N1 C14 C15 . . 102.41(15) ?
N1 C14 H14A . . 111.3 ?
C15 C14 H14A . . 111.3 ?
N1 C14 H14B . . 111.3 ?
C15 C14 H14B . . 111.3 ?
H14A C14 H14B . . 109.2 ?
C20 C15 C16 . . 120.77(16) ?
C20 C15 C14 . . 130.21(18) ?
C16 C15 C14 . . 108.99(16) ?
C15 C16 C17 . . 121.75(18) ?
C15 C16 C13 . . 109.17(15) ?
C17 C16 C13 . . 129.07(19) ?
C18 C17 C16 . . 117.72(19) ?
C18 C17 H17 . . 121.1 ?
C16 C17 H17 . . 121.1 ?
C17 C18 C19 . . 120.76(17) ?
C17 C18 H18 . . 119.6 ?
C19 C18 H18 . . 119.6 ?
C18 C19 C20 . . 121.11(19) ?
C18 C19 H19 . . 119.4 ?
C20 C19 H19 . . 119.4 ?
C15 C20 C19 . . 117.84(19) ?
C15 C20 H20 . . 121.1 ?
C19 C20 H20 . . 121.1 ?

loop_
_geom_bond_atom_site_label_1
_geom_bond_atom_site_label_2
_geom_bond_site_symmetry_2
_geom_bond_distance
_geom_bond_publ_flag
O1 C13 . 1.242(3) ?
O2 C10 . 1.363(2) ?
O2 H2 . 0.8200 ?
N1 C13 . 1.363(2) ?
N1 C11 . 1.433(2) ?
N1 C14 . 1.474(3) ?
C1 C2 . 1.386(3) ?
C1 C6 . 1.396(3) ?
C1 H1 . 0.9300 ?
C2 C3 . 1.384(3) ?
C2 H2A . 0.9300 ?
C3 C4 . 1.381(3) ?
C3 H3 . 0.9300 ?
C4 C5 . 1.386(3) ?
C4 H4 . 0.9300 ?
C5 C6 . 1.395(3) ?
C5 H5 . 0.9300 ?
C6 C7 . 1.487(3) ?
C7 C8 . 1.398(3) ?
C7 C12 . 1.398(3) ?
C8 C9 . 1.381(3) ?
C8 H8 . 0.9300 ?
C9 C10 . 1.390(3) ?
C9 H9 . 0.9300 ?
C10 C11 . 1.402(3) ?
C11 C12 . 1.393(3) ?
C12 H12 . 0.9300 ?
C13 C16 . 1.466(3) ?
C14 C15 . 1.507(2) ?
C14 H14A . 0.9700 ?
C14 H14B . 0.9700 ?
C15 C20 . 1.380(3) ?
C15 C16 . 1.382(3) ?
C16 C17 . 1.392(3) ?
C17 C18 . 1.379(3) ?
C17 H17 . 0.9300 ?
C18 C19 . 1.394(3) ?
C18 H18 . 0.9300 ?
C19 C20 . 1.396(3) ?
C19 H19 . 0.9300 ?
C20 H20 . 0.9300 ?

loop_
_geom_hbond_atom_site_label_D
_geom_hbond_atom_site_label_H
_geom_hbond_atom_site_label_A
_geom_hbond_site_symmetry_A
_geom_hbond_distance_DH
_geom_hbond_distance_HA
_geom_hbond_distance_DA
_geom_hbond_angle_DHA
_geom_hbond_publ_flag
O2 H2 O1 . 0.82 1.79 2.575(2) 162 y
C20 H20 O1 1_455 0.93 2.37 3.283(3) 168 y

loop_
_cod_related_entry_id
_cod_related_entry_database
_cod_related_entry_code
1 ChemSpider 24744345
